data_4026586
loop_
_publ_author_name
'Alireza Rahimi'
'Jan C. Namyslo'
'Martin H. H. Drafz'
'Julian Halm'
'Eike H\"ubner'
'Martin Nieger'
'Nicola Rautzenberg'
'Andreas Schmidt'

_publ_contact_author
;
        Martin Nieger
        Laboratory of Inorganic Chemistry
        Department of Chemistry
        Universitity of Helsinki
        P.O. Box 55
        FIN-00014 University of Helsinki
        Finland
;
_publ_contact_author_email martin.nieger@helsinki.fi
_publ_contact_author_fax '++358 9 191 50198'
_publ_contact_author_phone '++358 9 191 50221'
_publ_section_title
;
 Selective Mono- to Perarylations of Tetrabromothiophene by a
 Cyclobutene-1,2-diylbisimidazolium Preligand
;
_journal_name_full 'Journal of Organic Chemistry'
_journal_page_first 7316
_journal_page_last 7325
_journal_paper_doi 10.1021/jo201317t
_journal_volume 76
_journal_year 2011
_chemical_formula_moiety 'C32 H28 O2 S'
_chemical_formula_sum 'C32 H28 O2 S'
_chemical_formula_weight 476.60
_chemical_name_systematic
; 
 3,4-bis(4-methoxyphenyl)-2-(o-tolyl)-5-(p-tolyl)-thiophen 
;
_space_group_IT_number 14
_symmetry_cell_setting monoclinic
_symmetry_space_group_name_Hall '-P 2ybc'
_symmetry_space_group_name_H-M 'P 1 21/c 1'
_atom_sites_solution_hydrogens geom
_atom_sites_solution_primary Patterson
_atom_sites_solution_secondary difmap
_audit_creation_method SHELXL-97
_cell_angle_alpha 90.00
_cell_angle_beta 97.10(1)
_cell_angle_gamma 90.00
_cell_formula_units_Z 4
_cell_length_a 11.985(1)
_cell_length_b 9.940(1)
_cell_length_c 21.337(2)
_cell_measurement_reflns_used 470
_cell_measurement_temperature 123(2)
_cell_measurement_theta_max 25.0
_cell_measurement_theta_min 2.5
_cell_volume 2522.4(4)
_computing_cell_refinement EVALCCD
_computing_data_collection Collect
_computing_data_reduction EVALCCD
_computing_molecular_graphics XP
_computing_publication_material 'SHELXL-97 (Sheldrick, 1997)'
_computing_structure_refinement 'SHELXL-97 (Sheldrick, 1997)'
_computing_structure_solution 'SHELXS-97 (Sheldrick, 1990)'
_diffrn_ambient_temperature 123(2)
_diffrn_measured_fraction_theta_full 0.998
_diffrn_measured_fraction_theta_max 0.998
_diffrn_measurement_device_type 'Bruker-Nonius KappaCCD'
_diffrn_measurement_method 'rotation in phi and omega. 1 deg.'
_diffrn_radiation_monochromator graphite
_diffrn_radiation_source 'fine-focus sealed tube'
_diffrn_radiation_type MoK\a
_diffrn_radiation_wavelength 0.71073
_diffrn_reflns_av_R_equivalents 0.0525
_diffrn_reflns_av_sigmaI/netI 0.0389
_diffrn_reflns_limit_h_max 15
_diffrn_reflns_limit_h_min -15
_diffrn_reflns_limit_k_max 12
_diffrn_reflns_limit_k_min -12
_diffrn_reflns_limit_l_max 27
_diffrn_reflns_limit_l_min -27
_diffrn_reflns_number 36097
_diffrn_reflns_theta_full 27.48
_diffrn_reflns_theta_max 27.48
_diffrn_reflns_theta_min 3.17
_exptl_absorpt_coefficient_mu 0.156
_exptl_absorpt_correction_T_max 0.9803
_exptl_absorpt_correction_T_min 0.8502
_exptl_absorpt_correction_type multi-scan
_exptl_absorpt_process_details 'SADABS (Sheldrick, 2008)'
_exptl_crystal_colour colourless
_exptl_crystal_density_diffrn 1.255
_exptl_crystal_density_meas ?
_exptl_crystal_description blocks
_exptl_crystal_F_000 1008
_exptl_crystal_size_max 0.35
_exptl_crystal_size_mid 0.15
_exptl_crystal_size_min 0.10
_refine_diff_density_max 0.266
_refine_diff_density_min -0.330
_refine_diff_density_rms 0.051
_refine_ls_extinction_method none
_refine_ls_goodness_of_fit_ref 1.037
_refine_ls_hydrogen_treatment constr
_refine_ls_matrix_type full
_refine_ls_number_parameters 320
_refine_ls_number_reflns 5771
_refine_ls_number_restraints 0
_refine_ls_restrained_S_all 1.037
_refine_ls_R_factor_all 0.0686
_refine_ls_R_factor_gt 0.0468
_refine_ls_shift/su_max 0.001
_refine_ls_shift/su_mean 0.000
_refine_ls_structure_factor_coef Fsqd
_refine_ls_weighting_details 'calc w=1/[\s^2^(Fo^2^)+(0.0430P)^2^+1.4533P] where P=(Fo^2^+2Fc^2^)/3'
_refine_ls_weighting_scheme calc
_refine_ls_wR_factor_gt 0.0991
_refine_ls_wR_factor_ref 0.1086
_reflns_number_gt 4461
_reflns_number_total 5771
_reflns_threshold_expression >2sigma(I)
_cod_data_source_file jo201317t_si_001.cif
_cod_data_source_block schm46
_cod_depositor_comments
;
The following automatic conversions were performed:

'_exptl_crystal_density_meas' value 'none' was changed to '?' - the
value is perceived as not measured.

Automatic conversion script
Id: cif_fix_values 3008 2015-01-20 13:52:24Z robertas 
;
_cod_original_sg_symbol_H-M 'P 21/c'
_cod_database_code 4026586

loop_
_symmetry_equiv_pos_as_xyz
'x, y, z'
'-x, y+1/2, -z+1/2'
'-x, -y, -z'
'x, -y-1/2, z-1/2'

loop_
_atom_site_label
_atom_site_type_symbol
_atom_site_fract_x
_atom_site_fract_y
_atom_site_fract_z
_atom_site_U_iso_or_equiv
_atom_site_adp_type
_atom_site_occupancy
_atom_site_symmetry_multiplicity
_atom_site_calc_flag
_atom_site_refinement_flags
S1 S 0.44202(3) 0.60932(4) 0.320491(19) 0.02075(11) Uani 1 1 d .
C2 C 0.31533(14) 0.56946(17) 0.34609(8) 0.0199(3) Uani 1 1 d .
C3 C 0.24140(13) 0.52125(17) 0.29754(7) 0.0187(3) Uani 1 1 d .
C4 C 0.28913(14) 0.51457(16) 0.23917(7) 0.0180(3) Uani 1 1 d .
C5 C 0.39686(14) 0.56067(17) 0.24389(7) 0.0183(3) Uani 1 1 d .
C21 C 0.30204(14) 0.59011(18) 0.41332(8) 0.0219(4) Uani 1 1 d .
C22 C 0.35829(15) 0.5049(2) 0.45827(8) 0.0292(4) Uani 1 1 d .
H22 H 0.4029 0.4337 0.4451 0.035 Uiso 1 1 calc R
C23 C 0.35038(17) 0.5219(2) 0.52169(9) 0.0377(5) Uani 1 1 d .
H23 H 0.3884 0.4622 0.5519 0.045 Uiso 1 1 calc R
C24 C 0.28790(19) 0.6248(3) 0.54079(9) 0.0442(6) Uani 1 1 d .
H24 H 0.2829 0.6380 0.5845 0.053 Uiso 1 1 calc R
C25 C 0.23199(19) 0.7097(2) 0.49680(10) 0.0428(5) Uani 1 1 d .
H25 H 0.1884 0.7810 0.5108 0.051 Uiso 1 1 calc R
C26 C 0.23719(16) 0.6947(2) 0.43255(8) 0.0294(4) Uani 1 1 d .
C27 C 0.17539(19) 0.7892(2) 0.38591(10) 0.0406(5) Uani 1 1 d .
H27A H 0.2291 0.8349 0.3621 0.061 Uiso 1 1 calc R
H27B H 0.1353 0.8562 0.4084 0.061 Uiso 1 1 calc R
H27C H 0.1213 0.7386 0.3568 0.061 Uiso 1 1 calc R
C31 C 0.12434(13) 0.48089(17) 0.30267(7) 0.0183(3) Uani 1 1 d .
C32 C 0.09773(14) 0.38534(18) 0.34585(7) 0.0210(4) Uani 1 1 d .
H32 H 0.1560 0.3480 0.3749 0.025 Uiso 1 1 calc R
C33 C -0.01103(14) 0.34368(18) 0.34745(8) 0.0216(4) Uani 1 1 d .
H33 H -0.0272 0.2770 0.3769 0.026 Uiso 1 1 calc R
C34 C -0.09738(13) 0.39865(17) 0.30621(7) 0.0190(3) Uani 1 1 d .
C35 C -0.07355(14) 0.49566(17) 0.26351(7) 0.0202(3) Uani 1 1 d .
H35 H -0.1323 0.5349 0.2354 0.024 Uiso 1 1 calc R
C36 C 0.03642(14) 0.53505(17) 0.26202(8) 0.0208(4) Uani 1 1 d .
H36 H 0.0525 0.6012 0.2323 0.025 Uiso 1 1 calc R
O3 O -0.20210(10) 0.35002(13) 0.31168(6) 0.0255(3) Uani 1 1 d .
C37 C -0.29513(14) 0.4144(2) 0.27654(9) 0.0285(4) Uani 1 1 d .
H37A H -0.2936 0.5107 0.2866 0.043 Uiso 1 1 calc R
H37B H -0.3651 0.3748 0.2874 0.043 Uiso 1 1 calc R
H37C H -0.2910 0.4023 0.2313 0.043 Uiso 1 1 calc R
C41 C 0.22761(13) 0.45471(17) 0.18122(7) 0.0180(3) Uani 1 1 d .
C42 C 0.19243(14) 0.53012(17) 0.12782(8) 0.0215(4) Uani 1 1 d .
H42 H 0.2079 0.6238 0.1276 0.026 Uiso 1 1 calc R
C43 C 0.13525(15) 0.47060(18) 0.07500(8) 0.0243(4) Uani 1 1 d .
H43 H 0.1101 0.5236 0.0390 0.029 Uiso 1 1 calc R
C44 C 0.11448(14) 0.33429(18) 0.07438(8) 0.0225(4) Uani 1 1 d .
C45 C 0.14877(16) 0.25748(18) 0.12702(8) 0.0260(4) Uani 1 1 d .
H45 H 0.1345 0.1635 0.1268 0.031 Uiso 1 1 calc R
C46 C 0.20413(15) 0.31887(18) 0.18006(8) 0.0243(4) Uani 1 1 d .
H46 H 0.2266 0.2662 0.2166 0.029 Uiso 1 1 calc R
O4 O 0.05824(11) 0.28432(13) 0.01969(5) 0.0305(3) Uani 1 1 d .
C47 C 0.04518(19) 0.1426(2) 0.01721(9) 0.0357(5) Uani 1 1 d .
H47A H 0.1194 0.0998 0.0214 0.053 Uiso 1 1 calc R
H47B H 0.0028 0.1170 -0.0233 0.053 Uiso 1 1 calc R
H47C H 0.0043 0.1130 0.0518 0.053 Uiso 1 1 calc R
C51 C 0.47340(14) 0.57188(17) 0.19524(7) 0.0197(3) Uani 1 1 d .
C52 C 0.47460(15) 0.47533(19) 0.14810(8) 0.0246(4) Uani 1 1 d .
H52 H 0.4264 0.3994 0.1476 0.029 Uiso 1 1 calc R
C53 C 0.54544(16) 0.4889(2) 0.10190(8) 0.0295(4) Uani 1 1 d .
H53 H 0.5446 0.4221 0.0700 0.035 Uiso 1 1 calc R
C54 C 0.61734(16) 0.5974(2) 0.10107(8) 0.0297(4) Uani 1 1 d .
C55 C 0.61719(15) 0.69170(19) 0.14884(9) 0.0275(4) Uani 1 1 d .
H55 H 0.6668 0.7664 0.1498 0.033 Uiso 1 1 calc R
C56 C 0.54690(14) 0.68000(18) 0.19498(8) 0.0222(4) Uani 1 1 d .
H56 H 0.5487 0.7466 0.2270 0.027 Uiso 1 1 calc R
C57 C 0.6924(2) 0.6122(2) 0.04977(10) 0.0444(6) Uani 1 1 d .
H57A H 0.6786 0.5377 0.0197 0.067 Uiso 1 1 calc R
H57B H 0.7713 0.6108 0.0686 0.067 Uiso 1 1 calc R
H57C H 0.6762 0.6977 0.0277 0.067 Uiso 1 1 calc R

loop_
_atom_site_aniso_label
_atom_site_aniso_U_11
_atom_site_aniso_U_22
_atom_site_aniso_U_33
_atom_site_aniso_U_23
_atom_site_aniso_U_13
_atom_site_aniso_U_12
S1 0.0162(2) 0.0273(2) 0.0189(2) -0.00340(17) 0.00244(14) -0.00318(17)
C2 0.0166(8) 0.0220(9) 0.0220(8) -0.0015(7) 0.0060(6) -0.0011(7)
C3 0.0176(8) 0.0187(8) 0.0198(8) 0.0003(6) 0.0026(6) 0.0001(6)
C4 0.0188(8) 0.0165(8) 0.0188(8) 0.0019(6) 0.0024(6) -0.0002(6)
C5 0.0193(8) 0.0183(8) 0.0172(8) -0.0021(6) 0.0019(6) -0.0008(7)
C21 0.0182(8) 0.0288(10) 0.0189(8) -0.0041(7) 0.0031(6) -0.0043(7)
C22 0.0231(9) 0.0396(11) 0.0247(9) -0.0021(8) 0.0020(7) 0.0015(8)
C23 0.0311(11) 0.0594(14) 0.0214(9) 0.0031(9) -0.0011(8) 0.0015(10)
C24 0.0453(13) 0.0695(16) 0.0185(9) -0.0091(10) 0.0071(8) 0.0008(12)
C25 0.0464(13) 0.0511(14) 0.0331(11) -0.0155(10) 0.0134(9) 0.0079(11)
C26 0.0292(10) 0.0341(11) 0.0261(9) -0.0068(8) 0.0081(7) 0.0003(8)
C27 0.0458(13) 0.0363(12) 0.0412(12) -0.0033(9) 0.0118(10) 0.0130(10)
C31 0.0180(8) 0.0213(9) 0.0162(8) -0.0038(6) 0.0038(6) -0.0009(7)
C32 0.0185(8) 0.0265(9) 0.0179(8) 0.0008(7) 0.0018(6) 0.0022(7)
C33 0.0226(9) 0.0234(9) 0.0191(8) 0.0025(7) 0.0046(6) -0.0022(7)
C34 0.0159(8) 0.0212(9) 0.0205(8) -0.0043(7) 0.0045(6) -0.0017(7)
C35 0.0179(8) 0.0229(9) 0.0197(8) -0.0001(7) 0.0013(6) 0.0013(7)
C36 0.0216(9) 0.0216(9) 0.0197(8) 0.0028(7) 0.0050(6) -0.0012(7)
O3 0.0155(6) 0.0307(7) 0.0305(7) 0.0053(5) 0.0032(5) -0.0044(5)
C37 0.0159(8) 0.0387(11) 0.0307(10) 0.0027(8) 0.0020(7) -0.0015(8)
C41 0.0155(8) 0.0216(9) 0.0175(8) -0.0016(6) 0.0050(6) -0.0012(6)
C42 0.0251(9) 0.0165(8) 0.0234(9) 0.0001(6) 0.0046(7) -0.0020(7)
C43 0.0317(10) 0.0215(9) 0.0191(8) 0.0042(7) 0.0008(7) -0.0018(7)
C44 0.0238(9) 0.0238(9) 0.0194(8) -0.0025(7) 0.0004(6) -0.0045(7)
C45 0.0361(11) 0.0165(9) 0.0246(9) 0.0012(7) 0.0001(7) -0.0060(8)
C46 0.0294(10) 0.0224(9) 0.0203(8) 0.0043(7) -0.0002(7) -0.0031(8)
O4 0.0438(8) 0.0250(7) 0.0206(6) -0.0004(5) -0.0050(5) -0.0095(6)
C47 0.0523(13) 0.0262(11) 0.0263(10) -0.0055(8) -0.0041(9) -0.0100(9)
C51 0.0168(8) 0.0232(9) 0.0190(8) 0.0019(6) 0.0023(6) 0.0022(7)
C52 0.0221(9) 0.0252(9) 0.0272(9) -0.0028(7) 0.0066(7) -0.0014(7)
C53 0.0309(10) 0.0335(11) 0.0258(9) -0.0079(8) 0.0096(7) 0.0001(8)
C54 0.0280(10) 0.0358(11) 0.0275(9) 0.0020(8) 0.0120(7) 0.0008(8)
C55 0.0237(9) 0.0273(10) 0.0327(10) 0.0011(8) 0.0086(7) -0.0058(8)
C56 0.0209(9) 0.0227(9) 0.0233(8) -0.0010(7) 0.0035(6) -0.0011(7)
C57 0.0484(13) 0.0485(14) 0.0424(12) -0.0039(10) 0.0297(10) -0.0073(11)

loop_
_atom_type_symbol
_atom_type_description
_atom_type_scat_dispersion_real
_atom_type_scat_dispersion_imag
_atom_type_scat_source
C C 0.0033 0.0016 'International Tables Vol C Tables 4.2.6.8 and 6.1.1.4'
H H 0.0000 0.0000 'International Tables Vol C Tables 4.2.6.8 and 6.1.1.4'
O O 0.0106 0.0060 'International Tables Vol C Tables 4.2.6.8 and 6.1.1.4'
S S 0.1246 0.1234 'International Tables Vol C Tables 4.2.6.8 and 6.1.1.4'

loop_
_geom_angle_atom_site_label_1
_geom_angle_atom_site_label_2
_geom_angle_atom_site_label_3
_geom_angle
C2 S1 C5 92.89(8)
C3 C2 C21 130.42(15)
C3 C2 S1 110.81(12)
C21 C2 S1 118.77(12)
C2 C3 C4 112.59(15)
C2 C3 C31 124.98(14)
C4 C3 C31 122.43(14)
C5 C4 C3 113.34(14)
C5 C4 C41 124.44(15)
C3 C4 C41 122.11(14)
C4 C5 C51 129.87(15)
C4 C5 S1 110.35(12)
C51 C5 S1 119.78(12)
C26 C21 C22 119.56(16)
C26 C21 C2 121.47(16)
C22 C21 C2 118.95(16)
C23 C22 C21 121.05(18)
C23 C22 H22 119.5
C21 C22 H22 119.5
C24 C23 C22 119.61(19)
C24 C23 H23 120.2
C22 C23 H23 120.2
C23 C24 C25 119.83(18)
C23 C24 H24 120.1
C25 C24 H24 120.1
C24 C25 C26 122.1(2)
C24 C25 H25 119.0
C26 C25 H25 119.0
C25 C26 C21 117.86(18)
C25 C26 C27 120.66(18)
C21 C26 C27 121.48(16)
C26 C27 H27A 109.5
C26 C27 H27B 109.5
H27A C27 H27B 109.5
C26 C27 H27C 109.5
H27A C27 H27C 109.5
H27B C27 H27C 109.5
C32 C31 C36 117.48(15)
C32 C31 C3 122.26(15)
C36 C31 C3 120.22(15)
C33 C32 C31 121.34(15)
C33 C32 H32 119.3
C31 C32 H32 119.3
C32 C33 C34 120.17(16)
C32 C33 H33 119.9
C34 C33 H33 119.9
O3 C34 C35 124.88(15)
O3 C34 C33 115.42(15)
C35 C34 C33 119.70(15)
C36 C35 C34 119.33(15)
C36 C35 H35 120.3
C34 C35 H35 120.3
C35 C36 C31 121.96(15)
C35 C36 H36 119.0
C31 C36 H36 119.0
C34 O3 C37 117.84(13)
O3 C37 H37A 109.5
O3 C37 H37B 109.5
H37A C37 H37B 109.5
O3 C37 H37C 109.5
H37A C37 H37C 109.5
H37B C37 H37C 109.5
C46 C41 C42 118.33(15)
C46 C41 C4 119.14(15)
C42 C41 C4 122.53(15)
C43 C42 C41 120.69(16)
C43 C42 H42 119.7
C41 C42 H42 119.7
C44 C43 C42 120.07(16)
C44 C43 H43 120.0
C42 C43 H43 120.0
O4 C44 C43 115.79(15)
O4 C44 C45 124.08(16)
C43 C44 C45 120.13(16)
C44 C45 C46 119.19(16)
C44 C45 H45 120.4
C46 C45 H45 120.4
C41 C46 C45 121.57(16)
C41 C46 H46 119.2
C45 C46 H46 119.2
C44 O4 C47 115.69(14)
O4 C47 H47A 109.5
O4 C47 H47B 109.5
H47A C47 H47B 109.5
O4 C47 H47C 109.5
H47A C47 H47C 109.5
H47B C47 H47C 109.5
C56 C51 C52 117.85(15)
C56 C51 C5 120.78(15)
C52 C51 C5 121.37(15)
C53 C52 C51 120.61(17)
C53 C52 H52 119.7
C51 C52 H52 119.7
C54 C53 C52 121.57(17)
C54 C53 H53 119.2
C52 C53 H53 119.2
C53 C54 C55 117.46(16)
C53 C54 C57 120.97(18)
C55 C54 C57 121.57(18)
C56 C55 C54 121.70(17)
C56 C55 H55 119.1
C54 C55 H55 119.1
C55 C56 C51 120.79(16)
C55 C56 H56 119.6
C51 C56 H56 119.6
C54 C57 H57A 109.5
C54 C57 H57B 109.5
H57A C57 H57B 109.5
C54 C57 H57C 109.5
H57A C57 H57C 109.5
H57B C57 H57C 109.5

loop_
_geom_bond_atom_site_label_1
_geom_bond_atom_site_label_2
_geom_bond_distance
S1 C2 1.7221(17)
S1 C5 1.7262(16)
C2 C3 1.364(2)
C2 C21 1.477(2)
C3 C4 1.435(2)
C3 C31 1.476(2)
C4 C5 1.362(2)
C4 C41 1.484(2)
C5 C51 1.472(2)
C21 C26 1.390(3)
C21 C22 1.390(3)
C22 C23 1.379(3)
C22 H22 0.9500
C23 C24 1.360(3)
C23 H23 0.9500
C24 C25 1.374(3)
C24 H24 0.9500
C25 C26 1.388(3)
C25 H25 0.9500
C26 C27 1.497(3)
C27 H27A 0.9800
C27 H27B 0.9800
C27 H27C 0.9800
C31 C32 1.388(2)
C31 C36 1.388(2)
C32 C33 1.372(2)
C32 H32 0.9500
C33 C34 1.385(2)
C33 H33 0.9500
C34 O3 1.3634(19)
C34 C35 1.381(2)
C35 C36 1.379(2)
C35 H35 0.9500
C36 H36 0.9500
O3 C37 1.417(2)
C37 H37A 0.9800
C37 H37B 0.9800
C37 H37C 0.9800
C41 C46 1.379(2)
C41 C42 1.385(2)
C42 C43 1.378(2)
C42 H42 0.9500
C43 C44 1.377(3)
C43 H43 0.9500
C44 O4 1.3668(19)
C44 C45 1.378(2)
C45 C46 1.381(2)
C45 H45 0.9500
C46 H46 0.9500
O4 C47 1.418(2)
C47 H47A 0.9800
C47 H47B 0.9800
C47 H47C 0.9800
C51 C56 1.390(2)
C51 C52 1.392(2)
C52 C53 1.385(2)
C52 H52 0.9500
C53 C54 1.382(3)
C53 H53 0.9500
C54 C55 1.385(3)
C54 C57 1.508(2)
C55 C56 1.377(2)
C55 H55 0.9500
C56 H56 0.9500
C57 H57A 0.9800
C57 H57B 0.9800
C57 H57C 0.9800

loop_
_geom_hbond_atom_site_label_D
_geom_hbond_atom_site_label_H
_geom_hbond_atom_site_label_A
_geom_hbond_distance_DH
_geom_hbond_distance_HA
_geom_hbond_distance_DA
_geom_hbond_angle_DHA
_geom_hbond_site_symmetry_A
C24 H24 O3 0.95 2.53 3.439(2) 160.6 3_566

loop_
_geom_torsion_atom_site_label_1
_geom_torsion_atom_site_label_2
_geom_torsion_atom_site_label_3
_geom_torsion_atom_site_label_4
_geom_torsion
C5 S1 C2 C3 -0.23(14)
C5 S1 C2 C21 179.55(14)
C21 C2 C3 C4 -178.73(17)
S1 C2 C3 C4 1.01(19)
C21 C2 C3 C31 1.9(3)
S1 C2 C3 C31 -178.36(13)
C2 C3 C4 C5 -1.6(2)
C31 C3 C4 C5 177.83(15)
C2 C3 C4 C41 174.78(15)
C31 C3 C4 C41 -5.8(2)
C3 C4 C5 C51 -179.18(16)
C41 C4 C5 C51 4.6(3)
C3 C4 C5 S1 1.34(19)
C41 C4 C5 S1 -174.89(13)
C2 S1 C5 C4 -0.65(14)
C2 S1 C5 C51 179.81(14)
C3 C2 C21 C26 -73.4(3)
S1 C2 C21 C26 106.92(18)
C3 C2 C21 C22 108.4(2)
S1 C2 C21 C22 -71.4(2)
C26 C21 C22 C23 0.3(3)
C2 C21 C22 C23 178.61(17)
C21 C22 C23 C24 -0.9(3)
C22 C23 C24 C25 0.9(3)
C23 C24 C25 C26 -0.3(4)
C24 C25 C26 C21 -0.4(3)
C24 C25 C26 C27 -179.9(2)
C22 C21 C26 C25 0.3(3)
C2 C21 C26 C25 -177.94(18)
C22 C21 C26 C27 179.82(18)
C2 C21 C26 C27 1.6(3)
C2 C3 C31 C32 -55.9(2)
C4 C3 C31 C32 124.81(18)
C2 C3 C31 C36 126.53(19)
C4 C3 C31 C36 -52.8(2)
C36 C31 C32 C33 1.4(2)
C3 C31 C32 C33 -176.26(16)
C31 C32 C33 C34 -1.1(3)
C32 C33 C34 O3 179.88(15)
C32 C33 C34 C35 -0.1(3)
O3 C34 C35 C36 -179.04(15)
C33 C34 C35 C36 0.9(2)
C34 C35 C36 C31 -0.6(3)
C32 C31 C36 C35 -0.5(2)
C3 C31 C36 C35 177.16(15)
C35 C34 O3 C37 -8.0(2)
C33 C34 O3 C37 172.05(15)
C5 C4 C41 C46 109.9(2)
C3 C4 C41 C46 -66.0(2)
C5 C4 C41 C42 -70.2(2)
C3 C4 C41 C42 113.92(19)
C46 C41 C42 C43 0.1(3)
C4 C41 C42 C43 -179.85(16)
C41 C42 C43 C44 -1.3(3)
C42 C43 C44 O4 -179.37(16)
C42 C43 C44 C45 1.3(3)
O4 C44 C45 C46 -179.35(17)
C43 C44 C45 C46 -0.1(3)
C42 C41 C46 C45 1.1(3)
C4 C41 C46 C45 -178.90(16)
C44 C45 C46 C41 -1.1(3)
C43 C44 O4 C47 174.95(17)
C45 C44 O4 C47 -5.8(3)
C4 C5 C51 C56 143.09(19)
S1 C5 C51 C56 -37.5(2)
C4 C5 C51 C52 -36.8(3)
S1 C5 C51 C52 142.64(14)
C56 C51 C52 C53 -1.3(3)
C5 C51 C52 C53 178.60(16)
C51 C52 C53 C54 0.4(3)
C52 C53 C54 C55 0.9(3)
C52 C53 C54 C57 -178.85(19)
C53 C54 C55 C56 -1.2(3)
C57 C54 C55 C56 178.55(19)
C54 C55 C56 C51 0.2(3)
C52 C51 C56 C55 1.0(3)
C5 C51 C56 C55 -178.89(16)

loop_
_cod_related_entry_id
_cod_related_entry_database
_cod_related_entry_code
1 ChemSpider 30659402
